data_4066033
loop_
_publ_author_name
'Takeda, Nobuhiro'
'Watanabe, Daisuke'
'Nakamura, Tetsu'
'Unno, Masafumi'

_publ_section_title
;
 Synthesis and Complexation of a New Tripodal Tetradentate Ligand, a Silyl
 Ligand Tethered with Three Thioether Moieties
;
_journal_issue 13
_journal_name_full Organometallics
_journal_page_first 2839
_journal_paper_doi 10.1021/om100255p
_journal_volume 29
_journal_year 2010
_chemical_formula_sum 'C22 H30 Cl2 Pd2 S2'
_chemical_formula_weight 642.28
_chemical_name_systematic
; 
 ? 
;
_space_group_IT_number 14
_symmetry_cell_setting monoclinic
_symmetry_space_group_name_Hall '-P 2ybc'
_symmetry_space_group_name_H-M 'P 1 21/c 1'
_atom_sites_solution_hydrogens geom
_atom_sites_solution_primary direct
_atom_sites_solution_secondary difmap
_audit_creation_method SHELXL-97
_cell_angle_alpha 90.0000(10)
_cell_angle_beta 97.2075(11)
_cell_angle_gamma 90.0000(10)
_cell_formula_units_Z 2
_cell_length_a 8.1701(7)
_cell_length_b 5.7673(5)
_cell_length_c 25.136(2)
_cell_measurement_reflns_used 6598
_cell_measurement_temperature 153(2)
_cell_measurement_theta_max 28.2812
_cell_measurement_theta_min 3.2698
_cell_volume 1175.03(17)
_computing_cell_refinement 'CrystalClear (Rigaku Corp., 2000)'
_computing_data_collection 'CrystalClear (Rigaku Corp., 2000)'
_computing_data_reduction 'CrystalClear (Rigaku Corp., 2000)'
_computing_structure_refinement 'SHELXL-97 (Sheldrick, 1997)'
_computing_structure_solution 'SHELXS-97 (Sheldrick, 1990)'
_diffrn_ambient_temperature 153(2)
_diffrn_detector_area_resol_mean 10.0000
_diffrn_measured_fraction_theta_full 0.976
_diffrn_measured_fraction_theta_max 0.976
_diffrn_measurement_device
;
RAXIS conversion
;
_diffrn_measurement_method dtprofit.ref
_diffrn_radiation_monochromator graphite
_diffrn_radiation_source 'fine-focus sealed tube'
_diffrn_radiation_type MoK\a
_diffrn_radiation_wavelength 0.71070
_diffrn_reflns_av_R_equivalents 0.0184
_diffrn_reflns_av_sigmaI/netI 0.0390
_diffrn_reflns_limit_h_max 9
_diffrn_reflns_limit_h_min -9
_diffrn_reflns_limit_k_max 6
_diffrn_reflns_limit_k_min -6
_diffrn_reflns_limit_l_max 28
_diffrn_reflns_limit_l_min -30
_diffrn_reflns_number 6110
_diffrn_reflns_theta_full 25.50
_diffrn_reflns_theta_max 25.50
_diffrn_reflns_theta_min 3.27
_exptl_absorpt_coefficient_mu 1.942
_exptl_absorpt_correction_T_max 1.0000
_exptl_absorpt_correction_T_min 0.6067
_exptl_absorpt_correction_type multi-scan
_exptl_crystal_colour Yellow
_exptl_crystal_density_diffrn 1.815
_exptl_crystal_density_method 'not measured'
_exptl_crystal_description Prism
_exptl_crystal_F_000 640
_exptl_crystal_size_max 0.4000
_exptl_crystal_size_mid 0.2000
_exptl_crystal_size_min 0.1000
_refine_diff_density_max 0.408
_refine_diff_density_min -0.668
_refine_diff_density_rms 0.089
_refine_ls_extinction_method none
_refine_ls_goodness_of_fit_ref 1.183
_refine_ls_hydrogen_treatment constr
_refine_ls_matrix_type full
_refine_ls_number_parameters 127
_refine_ls_number_reflns 2118
_refine_ls_number_restraints 0
_refine_ls_restrained_S_all 1.183
_refine_ls_R_factor_all 0.0244
_refine_ls_R_factor_gt 0.0237
_refine_ls_shift/su_max 0.001
_refine_ls_shift/su_mean 0.000
_refine_ls_structure_factor_coef Fsqd
_refine_ls_weighting_details 'calc w=1/[\s^2^(Fo^2^)+(0.0038P)^2^+0.4712P] where P=(Fo^2^+2Fc^2^)/3'
_refine_ls_weighting_scheme calc
_refine_ls_wR_factor_gt 0.0554
_refine_ls_wR_factor_ref 0.0558
_reflns_number_gt 2082
_reflns_number_total 2118
_reflns_threshold_expression >2sigma(I)
_cod_data_source_file om100255p_si_001.cif
_cod_data_source_block pdsisbu
_cod_depositor_comments
;
The following automatic conversions were performed:

'_exptl_absorpt_correction_type' value 'Multi-scan' changed to
'multi-scan' according to
/home/saulius/struct/CIF-dictionaries/cif_core.dic dictionary named
'cif_core.dic' version 2.4.1 from 2010-06-29.

Automatic conversion script
Id: cif_fix_values 1715 2011-07-08 13:25:40Z adriana 
;
_cod_original_cell_volume 1175.03(18)
_cod_original_sg_symbol_H-M P21/c
_cod_database_code 4066033

loop_
_symmetry_equiv_pos_as_xyz
'x, y, z'
'-x, y+1/2, -z+1/2'
'-x, -y, -z'
'x, -y-1/2, z-1/2'

loop_
_atom_site_label
_atom_site_type_symbol
_atom_site_fract_x
_atom_site_fract_y
_atom_site_fract_z
_atom_site_U_iso_or_equiv
_atom_site_adp_type
_atom_site_occupancy
_atom_site_symmetry_multiplicity
_atom_site_calc_flag
_atom_site_refinement_flags
Pd1 Pd 0.01712(2) 0.18032(3) 0.443329(8) 0.01326(9) Uani 1 1 d .
Cl1 Cl -0.15115(8) -0.13259(12) 0.46447(3) 0.01928(16) Uani 1 1 d .
S1 S 0.18556(8) 0.47425(11) 0.42533(3) 0.01446(15) Uani 1 1 d .
C1 C -0.0942(3) 0.2276(5) 0.36861(11) 0.0151(5) Uani 1 1 d .
C2 C -0.0555(3) 0.4252(4) 0.33996(11) 0.0159(6) Uani 1 1 d .
C3 C -0.1331(3) 0.4650(5) 0.28817(12) 0.0221(6) Uani 1 1 d .
H1 H -0.1073 0.6006 0.2694 0.026 Uiso 1 1 calc R
C4 C -0.2475(4) 0.3086(5) 0.26381(12) 0.0219(7) Uani 1 1 d .
H2 H -0.3007 0.3372 0.2286 0.026 Uiso 1 1 calc R
C5 C -0.2839(3) 0.1100(5) 0.29114(11) 0.0205(6) Uani 1 1 d .
H3 H -0.3607 0.0008 0.2743 0.025 Uiso 1 1 calc R
C6 C -0.2087(3) 0.0703(5) 0.34291(11) 0.0159(6) Uani 1 1 d .
H4 H -0.2353 -0.0659 0.3613 0.019 Uiso 1 1 calc R
C7 C 0.0684(3) 0.5973(5) 0.36582(11) 0.0188(6) Uani 1 1 d .
H5 H 0.0104 0.7386 0.3757 0.023 Uiso 1 1 calc R
H6 H 0.1447 0.6423 0.3399 0.023 Uiso 1 1 calc R
C8 C 0.3692(3) 0.3473(4) 0.39913(12) 0.0159(6) Uani 1 1 d .
C9 C 0.4803(3) 0.5473(5) 0.38579(12) 0.0224(6) Uani 1 1 d .
H7 H 0.5098 0.6425 0.4179 0.034 Uiso 1 1 calc R
H8 H 0.4214 0.6428 0.3573 0.034 Uiso 1 1 calc R
H9 H 0.5808 0.4847 0.3737 0.034 Uiso 1 1 calc R
C10 C 0.4558(4) 0.2040(5) 0.44527(13) 0.0261(7) Uani 1 1 d .
H10 H 0.3831 0.0777 0.4538 0.039 Uiso 1 1 calc R
H11 H 0.4820 0.3032 0.4768 0.039 Uiso 1 1 calc R
H12 H 0.5579 0.1390 0.4348 0.039 Uiso 1 1 calc R
C11 C 0.3209(4) 0.1965(5) 0.35007(13) 0.0226(7) Uani 1 1 d .
H13 H 0.2490 0.0707 0.3593 0.034 Uiso 1 1 calc R
H14 H 0.4205 0.1307 0.3379 0.034 Uiso 1 1 calc R
H15 H 0.2623 0.2908 0.3213 0.034 Uiso 1 1 calc R

loop_
_atom_site_aniso_label
_atom_site_aniso_U_11
_atom_site_aniso_U_22
_atom_site_aniso_U_33
_atom_site_aniso_U_23
_atom_site_aniso_U_13
_atom_site_aniso_U_12
Pd1 0.01227(13) 0.01870(14) 0.00855(13) 0.00203(7) 0.00027(9) 0.00025(7)
Cl1 0.0158(3) 0.0295(4) 0.0117(3) 0.0059(3) -0.0017(3) -0.0063(3)
S1 0.0153(3) 0.0156(3) 0.0123(3) -0.0005(2) 0.0009(2) 0.0008(2)
C1 0.0129(13) 0.0202(14) 0.0125(14) 0.0021(11) 0.0027(10) 0.0053(10)
C2 0.0131(13) 0.0201(14) 0.0149(14) 0.0008(11) 0.0029(10) 0.0039(10)
C3 0.0219(15) 0.0279(16) 0.0161(15) 0.0079(11) 0.0014(12) 0.0064(11)
C4 0.0212(15) 0.0336(17) 0.0101(15) 0.0035(11) -0.0014(12) 0.0068(11)
C5 0.0159(14) 0.0303(16) 0.0148(15) -0.0056(12) 0.0007(11) 0.0016(11)
C6 0.0152(13) 0.0184(14) 0.0144(14) 0.0016(10) 0.0028(10) 0.0031(10)
C7 0.0199(14) 0.0173(14) 0.0187(15) 0.0072(11) 0.0004(11) 0.0040(10)
C8 0.0136(13) 0.0177(13) 0.0162(15) 0.0001(11) 0.0013(11) 0.0002(10)
C9 0.0195(15) 0.0223(15) 0.0255(17) 0.0007(12) 0.0034(12) -0.0051(11)
C10 0.0217(16) 0.0303(17) 0.0260(18) 0.0072(12) 0.0019(13) 0.0099(12)
C11 0.0187(15) 0.0250(16) 0.0256(18) -0.0110(11) 0.0084(13) -0.0027(11)

loop_
_atom_type_symbol
_atom_type_description
_atom_type_scat_dispersion_real
_atom_type_scat_dispersion_imag
_atom_type_scat_source
C C 0.0033 0.0016 'International Tables Vol C Tables 4.2.6.8 and 6.1.1.4'
H H 0.0000 0.0000 'International Tables Vol C Tables 4.2.6.8 and 6.1.1.4'
Cl Cl 0.1484 0.1585 'International Tables Vol C Tables 4.2.6.8 and 6.1.1.4'
Pd Pd -0.9988 1.0072 'International Tables Vol C Tables 4.2.6.8 and 6.1.1.4'
S S 0.1246 0.1234 'International Tables Vol C Tables 4.2.6.8 and 6.1.1.4'

loop_
_geom_angle_atom_site_label_1
_geom_angle_atom_site_label_2
_geom_angle_atom_site_label_3
_geom_angle
_geom_angle_site_symmetry_3
C1 Pd1 S1 85.78(8) .
C1 Pd1 Cl1 96.10(8) .
S1 Pd1 Cl1 177.89(2) .
C1 Pd1 Cl1 178.50(8) 3_556
S1 Pd1 Cl1 93.57(2) 3_556
Cl1 Pd1 Cl1 84.57(2) 3_556
Pd1 Cl1 Pd1 95.43(2) 3_556
C7 S1 C8 103.11(13) .
C7 S1 Pd1 100.75(9) .
C8 S1 Pd1 108.25(9) .
C6 C1 C2 118.0(2) .
C6 C1 Pd1 122.9(2) .
C2 C1 Pd1 119.12(19) .
C3 C2 C1 120.5(2) .
C3 C2 C7 119.8(2) .
C1 C2 C7 119.7(2) .
C4 C3 C2 120.6(3) .
C4 C3 H1 119.7 .
C2 C3 H1 119.7 .
C3 C4 C5 119.6(3) .
C3 C4 H2 120.2 .
C5 C4 H2 120.2 .
C6 C5 C4 120.3(3) .
C6 C5 H3 119.9 .
C4 C5 H3 119.9 .
C5 C6 C1 121.1(3) .
C5 C6 H4 119.4 .
C1 C6 H4 119.4 .
C2 C7 S1 110.74(18) .
C2 C7 H5 109.5 .
S1 C7 H5 109.5 .
C2 C7 H6 109.5 .
S1 C7 H6 109.5 .
H5 C7 H6 108.1 .
C11 C8 C10 110.8(2) .
C11 C8 C9 110.7(2) .
C10 C8 C9 110.1(2) .
C11 C8 S1 111.93(18) .
C10 C8 S1 105.2(2) .
C9 C8 S1 107.90(18) .
C8 C9 H7 109.5 .
C8 C9 H8 109.5 .
H7 C9 H8 109.5 .
C8 C9 H9 109.5 .
H7 C9 H9 109.5 .
H8 C9 H9 109.5 .
C8 C10 H10 109.5 .
C8 C10 H11 109.5 .
H10 C10 H11 109.5 .
C8 C10 H12 109.5 .
H10 C10 H12 109.5 .
H11 C10 H12 109.5 .
C8 C11 H13 109.5 .
C8 C11 H14 109.5 .
H13 C11 H14 109.5 .
C8 C11 H15 109.5 .
H13 C11 H15 109.5 .
H14 C11 H15 109.5 .

loop_
_geom_bond_atom_site_label_1
_geom_bond_atom_site_label_2
_geom_bond_distance
_geom_bond_site_symmetry_2
Pd1 C1 2.000(3) .
Pd1 S1 2.2646(7) .
Pd1 Cl1 2.3691(7) .
Pd1 Cl1 2.4513(7) 3_556
Cl1 Pd1 2.4514(7) 3_556
S1 C7 1.816(3) .
S1 C8 1.862(3) .
C1 C6 1.402(4) .
C1 C2 1.406(4) .
C2 C3 1.394(4) .
C2 C7 1.506(4) .
C3 C4 1.385(4) .
C3 H1 0.9500 .
C4 C5 1.387(4) .
C4 H2 0.9500 .
C5 C6 1.387(4) .
C5 H3 0.9500 .
C6 H4 0.9500 .
C7 H5 0.9900 .
C7 H6 0.9900 .
C8 C11 1.520(4) .
C8 C10 1.524(4) .
C8 C9 1.531(4) .
C9 H7 0.9800 .
C9 H8 0.9800 .
C9 H9 0.9800 .
C10 H10 0.9800 .
C10 H11 0.9800 .
C10 H12 0.9800 .
C11 H13 0.9800 .
C11 H14 0.9800 .
C11 H15 0.9800 .

loop_
_geom_torsion_atom_site_label_1
_geom_torsion_atom_site_label_2
_geom_torsion_atom_site_label_3
_geom_torsion_atom_site_label_4
_geom_torsion
_geom_torsion_site_symmetry_1
_geom_torsion_site_symmetry_4
C1 Pd1 Cl1 Pd1 -178.65(8) . 3_556
S1 Pd1 Cl1 Pd1 28.5(7) . 3_556
Cl1 Pd1 Cl1 Pd1 0.0 3_556 3_556
C1 Pd1 S1 C7 15.63(12) . .
Cl1 Pd1 S1 C7 168.5(7) . .
Cl1 Pd1 S1 C7 -163.01(10) 3_556 .
C1 Pd1 S1 C8 -92.18(12) . .
Cl1 Pd1 S1 C8 60.7(7) . .
Cl1 Pd1 S1 C8 89.19(9) 3_556 .
S1 Pd1 C1 C6 168.2(2) . .
Cl1 Pd1 C1 C6 -10.8(2) . .
Cl1 Pd1 C1 C6 -127(3) 3_556 .
S1 Pd1 C1 C2 -11.0(2) . .
Cl1 Pd1 C1 C2 170.0(2) . .
Cl1 Pd1 C1 C2 54(3) 3_556 .
C6 C1 C2 C3 1.8(4) . .
Pd1 C1 C2 C3 -178.9(2) . .
C6 C1 C2 C7 -179.3(2) . .
Pd1 C1 C2 C7 0.0(3) . .
C1 C2 C3 C4 -1.1(4) . .
C7 C2 C3 C4 -179.9(3) . .
C2 C3 C4 C5 -0.5(4) . .
C3 C4 C5 C6 1.2(4) . .
C4 C5 C6 C1 -0.4(4) . .
C2 C1 C6 C5 -1.1(4) . .
Pd1 C1 C6 C5 179.6(2) . .
C3 C2 C7 S1 -166.4(2) . .
C1 C2 C7 S1 14.7(3) . .
C8 S1 C7 C2 92.2(2) . .
Pd1 S1 C7 C2 -19.6(2) . .
C7 S1 C8 C11 -49.6(2) . .
Pd1 S1 C8 C11 56.6(2) . .
C7 S1 C8 C10 -170.01(18) . .
Pd1 S1 C8 C10 -63.84(19) . .
C7 S1 C8 C9 72.5(2) . .
Pd1 S1 C8 C9 178.65(16) . .
